data_7056784
loop_
_publ_author_name
'Jagtap, Rohidas M.'
'Thorat, Shridhar H.'
'Gonnade, Rajesh G.'
'Khan, Ayesha A.'
'Pardeshi, Satish K.'

_publ_section_title
;
 X-ray crystal structures and anti-breast cancer property of
 3-tert-butoxycarbonyl-2-arylthiazolidine-4-carboxylic acids
;
_journal_issue 2
_journal_name_full 'New Journal of Chemistry'
_journal_page_first 1078
_journal_paper_doi 10.1039/C7NJ02961F
_journal_volume 42
_journal_year 2018
_chemical_absolute_configuration syn
_chemical_formula_moiety 'C15 H17 Cl2 N O4 S'
_chemical_formula_sum 'C15 H17 Cl2 N O4 S'
_chemical_formula_weight 378.25
_space_group_crystal_system orthorhombic
_space_group_IT_number 19
_space_group_name_Hall 'P 2ac 2ab'
_space_group_name_H-M_alt 'P 21 21 21'
_symmetry_space_group_name_Hall 'P 2ac 2ab'
_symmetry_space_group_name_H-M 'P 21 21 21'
_atom_sites_solution_hydrogens geom
_audit_creation_method SHELXL-2014/7
_audit_update_record
;
2017-11-16 deposited with the CCDC.
2017-12-05 downloaded from the CCDC.
;
_cell_angle_alpha 90
_cell_angle_beta 90
_cell_angle_gamma 90
_cell_formula_units_Z 4
_cell_length_a 9.4352(11)
_cell_length_b 10.4526(12)
_cell_length_c 18.336(2)
_cell_measurement_reflns_used 9121
_cell_measurement_temperature 296(2)
_cell_measurement_theta_max 26.61
_cell_measurement_theta_min 2.24
_cell_volume 1808.3(4)
_computing_cell_refinement 'Bruker SAINT'
_computing_data_collection 'Bruker APEX2'
_computing_data_reduction 'Bruker SAINT'
_computing_molecular_graphics 'Bruker SHELXTL'
_computing_publication_material 'Bruker SHELXTL'
_computing_structure_refinement 'SHELXL-97 (Sheldrick, 2008)'
_computing_structure_solution 'SHELXS-97 (Sheldrick, 2008)'
_diffrn_ambient_temperature 296(2)
_diffrn_measured_fraction_theta_full 1.000
_diffrn_measured_fraction_theta_max 1.000
_diffrn_measurement_device_type 'Bruker APEX-II CCD'
_diffrn_measurement_method '\f and \w scans'
_diffrn_radiation_type MoK\a
_diffrn_radiation_wavelength 0.71073
_diffrn_reflns_av_R_equivalents 0.0270
_diffrn_reflns_av_unetI/netI 0.0167
_diffrn_reflns_Laue_measured_fraction_full 1.000
_diffrn_reflns_Laue_measured_fraction_max 1.000
_diffrn_reflns_limit_h_max 11
_diffrn_reflns_limit_h_min -11
_diffrn_reflns_limit_k_max 12
_diffrn_reflns_limit_k_min -12
_diffrn_reflns_limit_l_max 21
_diffrn_reflns_limit_l_min -21
_diffrn_reflns_number 18873
_diffrn_reflns_point_group_measured_fraction_full 1.000
_diffrn_reflns_point_group_measured_fraction_max 1.000
_diffrn_reflns_theta_full 24.986
_diffrn_reflns_theta_max 24.986
_diffrn_reflns_theta_min 2.221
_exptl_absorpt_coefficient_mu 0.491
_exptl_absorpt_correction_T_max 0.867
_exptl_absorpt_correction_T_min 0.820
_exptl_absorpt_correction_type multi-scan
_exptl_absorpt_process_details sadabs,(bruker,2016)
_exptl_crystal_colour colourless
_exptl_crystal_density_diffrn 1.389
_exptl_crystal_description block
_exptl_crystal_F_000 784
_exptl_crystal_size_max 0.420
_exptl_crystal_size_mid 0.360
_exptl_crystal_size_min 0.300
_refine_diff_density_max 0.274
_refine_diff_density_min -0.231
_refine_diff_density_rms 0.055
_refine_ls_abs_structure_details
;
 Flack x determined using 1233 quotients [(I+)-(I-)]/[(I+)+(I-)]
 (Parsons, Flack and Wagner, Acta Cryst. B69 (2013) 249-259).
;
_refine_ls_abs_structure_Flack 0.032(16)
_refine_ls_extinction_method none
_refine_ls_goodness_of_fit_ref 1.094
_refine_ls_hydrogen_treatment constr
_refine_ls_matrix_type full
_refine_ls_number_parameters 212
_refine_ls_number_reflns 3186
_refine_ls_number_restraints 0
_refine_ls_restrained_S_all 1.094
_refine_ls_R_factor_all 0.0387
_refine_ls_R_factor_gt 0.0372
_refine_ls_shift/su_max 0.001
_refine_ls_shift/su_mean 0.000
_refine_ls_structure_factor_coef Fsqd
_refine_ls_weighting_details 'w=1/[\s^2^(Fo^2^)+(0.0480P)^2^+0.5592P] where P=(Fo^2^+2Fc^2^)/3'
_refine_ls_weighting_scheme calc
_refine_ls_wR_factor_gt 0.0933
_refine_ls_wR_factor_ref 0.0945
_reflns_Friedel_coverage 0.732
_reflns_Friedel_fraction_full 1.000
_reflns_Friedel_fraction_max 1.000
_reflns_number_gt 3072
_reflns_number_total 3186
_reflns_threshold_expression 'I > 2\s(I)'
_cod_data_source_file c7nj02961f2.cif
_cod_data_source_block BJ_18_BOC_0m
_cod_depositor_comments 'Adding full bibliography for 7056781--7056785.cif.'
_cod_database_code 7056784
_shelx_shelxl_version_number 2014/7
_shelx_space_group_comment
;
The symmetry employed for this shelxl refinement is uniquely defined
by the following loop, which should always be used as a source of
symmetry information in preference to the above space-group names.
They are only intended as comments.
;
_shelx_estimated_absorpt_t_min 0.820
_shelx_estimated_absorpt_t_max 0.867

loop_
_space_group_symop_operation_xyz
'x, y, z'
'x+1/2, -y+1/2, -z'
'-x, y+1/2, -z+1/2'
'-x+1/2, -y, z+1/2'

loop_
_atom_site_label
_atom_site_type_symbol
_atom_site_fract_x
_atom_site_fract_y
_atom_site_fract_z
_atom_site_U_iso_or_equiv
_atom_site_adp_type
_atom_site_occupancy
_atom_site_site_symmetry_order
_atom_site_calc_flag
_atom_site_refinement_flags_posn
_atom_site_refinement_flags_adp
Cl1 Cl 1.04747(13) 1.08512(11) 0.85695(6) 0.0719(3) Uani 1 1 d . .
Cl2 Cl 0.77492(19) 0.70985(12) 1.00835(10) 0.1107(6) Uani 1 1 d . .
S1 S 0.96133(10) 1.05750(9) 1.04529(4) 0.0512(2) Uani 1 1 d . .
O1 O 0.9880(3) 1.3690(3) 0.9677(2) 0.0756(9) Uani 1 1 d . .
O2 O 0.8439(4) 1.3467(3) 0.87425(18) 0.0718(8) Uani 1 1 d . .
H2 H 0.7762 1.3013 0.8634 0.108 Uiso 1 1 calc R U
O3 O 0.6307(3) 1.1850(2) 0.85707(14) 0.0529(6) Uani 1 1 d . .
O4 O 0.6441(3) 0.9709(2) 0.87766(13) 0.0509(6) Uani 1 1 d . .
N1 N 0.7748(3) 1.1021(2) 0.94340(13) 0.0376(6) Uani 1 1 d . .
C1 C 0.8370(3) 0.9902(3) 0.97980(17) 0.0393(7) Uani 1 1 d . .
H1 H 0.7619 0.9459 1.0067 0.047 Uiso 1 1 calc R U
C2 C 0.7904(4) 1.2253(3) 0.98210(19) 0.0451(8) Uani 1 1 d . .
H2A H 0.6963 1.2643 0.9867 0.054 Uiso 1 1 calc R U
C3 C 0.8434(4) 1.1924(4) 1.0578(2) 0.0547(9) Uani 1 1 d . .
H3A H 0.7650 1.1697 1.0895 0.066 Uiso 1 1 calc R U
H3B H 0.8937 1.2643 1.0790 0.066 Uiso 1 1 calc R U
C4 C 0.8866(4) 1.3186(3) 0.9413(2) 0.0544(9) Uani 1 1 d . .
C5 C 0.6783(3) 1.0908(3) 0.88978(16) 0.0399(7) Uani 1 1 d . .
C6 C 0.5702(5) 0.9310(5) 0.8097(2) 0.0721(12) Uani 1 1 d . .
C7 C 0.5671(9) 0.7879(6) 0.8189(5) 0.134(3) Uani 1 1 d . .
H7A H 0.5305 0.7671 0.8663 0.200 Uiso 1 1 calc R U
H7B H 0.6614 0.7545 0.8141 0.200 Uiso 1 1 calc R U
H7C H 0.5074 0.7509 0.7821 0.200 Uiso 1 1 calc R U
C8 C 0.4227(5) 0.9854(6) 0.8085(3) 0.0895(16) Uani 1 1 d . .
H8A H 0.3704 0.9484 0.7688 0.134 Uiso 1 1 calc R U
H8B H 0.4274 1.0765 0.8022 0.134 Uiso 1 1 calc R U
H8C H 0.3759 0.9661 0.8537 0.134 Uiso 1 1 calc R U
C9 C 0.6589(6) 0.9732(7) 0.7451(3) 0.111(2) Uani 1 1 d . .
H9A H 0.7535 0.9407 0.7502 0.167 Uiso 1 1 calc R U
H9B H 0.6615 1.0650 0.7432 0.167 Uiso 1 1 calc R U
H9C H 0.6178 0.9407 0.7009 0.167 Uiso 1 1 calc R U
C10 C 0.9089(4) 0.8952(3) 0.93034(19) 0.0447(7) Uani 1 1 d . .
C11 C 0.8847(5) 0.7635(4) 0.9393(3) 0.0665(11) Uani 1 1 d . .
C12 C 0.9444(7) 0.6735(4) 0.8940(4) 0.0953(18) Uani 1 1 d . .
H12 H 0.9276 0.5870 0.9019 0.114 Uiso 1 1 calc R U
C13 C 1.0288(7) 0.7118(6) 0.8373(4) 0.0998(19) Uani 1 1 d . .
H13 H 1.0669 0.6510 0.8059 0.120 Uiso 1 1 calc R U
C14 C 1.0572(5) 0.8370(5) 0.8266(3) 0.0778(13) Uani 1 1 d . .
H14 H 1.1148 0.8626 0.7881 0.093 Uiso 1 1 calc R U
C15 C 0.9997(4) 0.9271(4) 0.8736(2) 0.0516(9) Uani 1 1 d . .

loop_
_atom_site_aniso_label
_atom_site_aniso_U_11
_atom_site_aniso_U_22
_atom_site_aniso_U_33
_atom_site_aniso_U_23
_atom_site_aniso_U_13
_atom_site_aniso_U_12
Cl1 0.0713(6) 0.0640(6) 0.0804(7) 0.0102(5) 0.0328(6) -0.0051(6)
Cl2 0.1280(12) 0.0627(7) 0.1415(13) 0.0436(8) 0.0220(11) -0.0210(7)
S1 0.0521(5) 0.0589(5) 0.0425(4) -0.0015(4) -0.0108(4) 0.0046(4)
O1 0.0638(18) 0.0465(15) 0.116(3) 0.0047(15) -0.0210(18) -0.0125(13)
O2 0.082(2) 0.0502(16) 0.083(2) 0.0170(14) -0.0112(17) -0.0079(15)
O3 0.0544(15) 0.0524(14) 0.0520(13) 0.0023(12) -0.0115(12) 0.0063(12)
O4 0.0547(14) 0.0465(13) 0.0515(13) -0.0081(11) -0.0135(11) -0.0056(11)
N1 0.0399(13) 0.0341(13) 0.0390(13) -0.0044(11) -0.0016(11) 0.0015(11)
C1 0.0412(17) 0.0392(16) 0.0375(15) 0.0033(13) -0.0005(13) -0.0022(13)
C2 0.0416(17) 0.0416(18) 0.0519(18) -0.0132(14) -0.0053(15) 0.0077(15)
C3 0.055(2) 0.061(2) 0.0486(19) -0.0174(17) -0.0043(16) 0.0014(18)
C4 0.056(2) 0.0315(17) 0.075(3) -0.0030(17) -0.006(2) 0.0062(17)
C5 0.0377(16) 0.0447(18) 0.0372(15) -0.0024(14) -0.0013(12) 0.0011(15)
C6 0.072(3) 0.076(3) 0.069(3) -0.025(2) -0.027(2) -0.003(2)
C7 0.148(6) 0.075(4) 0.177(7) -0.052(4) -0.082(6) -0.004(4)
C8 0.059(3) 0.106(4) 0.104(4) -0.009(3) -0.027(3) -0.015(3)
C9 0.110(4) 0.168(6) 0.055(3) -0.048(3) -0.012(3) 0.019(4)
C10 0.0439(17) 0.0359(16) 0.0544(18) 0.0007(14) -0.0063(15) 0.0015(14)
C11 0.071(3) 0.040(2) 0.088(3) 0.006(2) -0.009(2) -0.0011(19)
C12 0.097(4) 0.037(2) 0.152(5) -0.020(3) -0.010(4) 0.006(3)
C13 0.093(4) 0.069(3) 0.137(5) -0.053(3) 0.002(4) 0.017(3)
C14 0.063(3) 0.093(4) 0.078(3) -0.028(3) 0.009(2) 0.013(3)
C15 0.0472(19) 0.0471(19) 0.060(2) -0.0086(17) 0.0036(15) 0.0050(15)

loop_
_atom_type_symbol
_atom_type_description
_atom_type_scat_dispersion_real
_atom_type_scat_dispersion_imag
_atom_type_scat_source
C C 0.0033 0.0016 'International Tables Vol C Tables 4.2.6.8 and 6.1.1.4'
H H 0.0000 0.0000 'International Tables Vol C Tables 4.2.6.8 and 6.1.1.4'
N N 0.0061 0.0033 'International Tables Vol C Tables 4.2.6.8 and 6.1.1.4'
O O 0.0106 0.0060 'International Tables Vol C Tables 4.2.6.8 and 6.1.1.4'
S S 0.1246 0.1234 'International Tables Vol C Tables 4.2.6.8 and 6.1.1.4'
Cl Cl 0.1484 0.1585 'International Tables Vol C Tables 4.2.6.8 and 6.1.1.4'

loop_
_geom_angle_atom_site_label_1
_geom_angle_atom_site_label_2
_geom_angle_atom_site_label_3
_geom_angle
C3 S1 C1 89.34(16)
C4 O2 H2 109.5
C5 O4 C6 121.6(3)
C5 N1 C1 122.1(3)
C5 N1 C2 119.7(3)
C1 N1 C2 115.9(2)
N1 C1 C10 115.6(3)
N1 C1 S1 104.4(2)
C10 C1 S1 111.2(2)
N1 C1 H1 108.5
C10 C1 H1 108.5
S1 C1 H1 108.5
N1 C2 C3 106.0(3)
N1 C2 C4 112.4(3)
C3 C2 C4 113.4(3)
N1 C2 H2A 108.3
C3 C2 H2A 108.3
C4 C2 H2A 108.3
C2 C3 S1 105.2(2)
C2 C3 H3A 110.7
S1 C3 H3A 110.7
C2 C3 H3B 110.7
S1 C3 H3B 110.7
H3A C3 H3B 108.8
O1 C4 O2 121.4(4)
O1 C4 C2 124.0(4)
O2 C4 C2 114.5(3)
O3 C5 O4 126.0(3)
O3 C5 N1 122.0(3)
O4 C5 N1 112.0(3)
O4 C6 C8 109.9(4)
O4 C6 C7 101.2(4)
C8 C6 C7 111.1(5)
O4 C6 C9 108.3(4)
C8 C6 C9 113.0(5)
C7 C6 C9 112.8(6)
C6 C7 H7A 109.5
C6 C7 H7B 109.5
H7A C7 H7B 109.5
C6 C7 H7C 109.5
H7A C7 H7C 109.5
H7B C7 H7C 109.5
C6 C8 H8A 109.5
C6 C8 H8B 109.5
H8A C8 H8B 109.5
C6 C8 H8C 109.5
H8A C8 H8C 109.5
H8B C8 H8C 109.5
C6 C9 H9A 109.5
C6 C9 H9B 109.5
H9A C9 H9B 109.5
C6 C9 H9C 109.5
H9A C9 H9C 109.5
H9B C9 H9C 109.5
C15 C10 C11 115.0(4)
C15 C10 C1 124.8(3)
C11 C10 C1 120.2(3)
C12 C11 C10 122.2(5)
C12 C11 Cl2 117.8(4)
C10 C11 Cl2 120.0(3)
C13 C12 C11 119.8(5)
C13 C12 H12 120.1
C11 C12 H12 120.1
C14 C13 C12 120.6(5)
C14 C13 H13 119.7
C12 C13 H13 119.7
C13 C14 C15 119.4(5)
C13 C14 H14 120.3
C15 C14 H14 120.3
C10 C15 C14 122.9(4)
C10 C15 Cl1 121.3(3)
C14 C15 Cl1 115.8(3)

loop_
_geom_bond_atom_site_label_1
_geom_bond_atom_site_label_2
_geom_bond_distance
Cl1 C15 1.739(4)
Cl2 C11 1.730(5)
S1 C3 1.811(4)
S1 C1 1.820(3)
O1 C4 1.195(5)
O2 C4 1.327(5)
O2 H2 0.8200
O3 C5 1.237(4)
O4 C5 1.313(4)
O4 C6 1.488(4)
N1 C5 1.345(4)
N1 C1 1.469(4)
N1 C2 1.477(4)
C1 C10 1.507(5)
C1 H1 0.9800
C2 C3 1.515(5)
C2 C4 1.528(5)
C2 H2A 0.9800
C3 H3A 0.9700
C3 H3B 0.9700
C6 C8 1.504(7)
C6 C7 1.506(8)
C6 C9 1.516(8)
C7 H7A 0.9600
C7 H7B 0.9600
C7 H7C 0.9600
C8 H8A 0.9600
C8 H8B 0.9600
C8 H8C 0.9600
C9 H9A 0.9600
C9 H9B 0.9600
C9 H9C 0.9600
C10 C15 1.389(5)
C10 C11 1.405(5)
C11 C12 1.375(7)
C12 C13 1.369(9)
C12 H12 0.9300
C13 C14 1.350(8)
C13 H13 0.9300
C14 C15 1.386(6)
C14 H14 0.9300

loop_
_geom_torsion_atom_site_label_1
_geom_torsion_atom_site_label_2
_geom_torsion_atom_site_label_3
_geom_torsion_atom_site_label_4
_geom_torsion
C5 N1 C1 C10 56.4(4)
C2 N1 C1 C10 -141.0(3)
C5 N1 C1 S1 178.9(2)
C2 N1 C1 S1 -18.5(3)
C3 S1 C1 N1 33.8(2)
C3 S1 C1 C10 159.1(3)
C5 N1 C2 C3 151.9(3)
C1 N1 C2 C3 -11.2(4)
C5 N1 C2 C4 -83.7(4)
C1 N1 C2 C4 113.2(3)
N1 C2 C3 S1 35.9(3)
C4 C2 C3 S1 -87.8(3)
C1 S1 C3 C2 -41.1(3)
N1 C2 C4 O1 -125.5(4)
C3 C2 C4 O1 -5.4(5)
N1 C2 C4 O2 58.5(4)
C3 C2 C4 O2 178.6(3)
C6 O4 C5 O3 16.0(5)
C6 O4 C5 N1 -163.7(3)
C1 N1 C5 O3 -176.8(3)
C2 N1 C5 O3 21.2(4)
C1 N1 C5 O4 3.0(4)
C2 N1 C5 O4 -159.0(3)
C5 O4 C6 C8 -67.3(5)
C5 O4 C6 C7 175.3(5)
C5 O4 C6 C9 56.5(5)
N1 C1 C10 C15 44.1(5)
S1 C1 C10 C15 -74.7(4)
N1 C1 C10 C11 -135.0(4)
S1 C1 C10 C11 106.2(4)
C15 C10 C11 C12 -1.3(6)
C1 C10 C11 C12 177.9(4)
C15 C10 C11 Cl2 179.5(3)
C1 C10 C11 Cl2 -1.3(5)
C10 C11 C12 C13 -1.1(8)
Cl2 C11 C12 C13 178.1(5)
C11 C12 C13 C14 1.9(10)
C12 C13 C14 C15 -0.2(9)
C11 C10 C15 C14 3.1(6)
C1 C10 C15 C14 -176.1(4)
C11 C10 C15 Cl1 -177.3(3)
C1 C10 C15 Cl1 3.5(5)
C13 C14 C15 C10 -2.4(7)
C13 C14 C15 Cl1 178.0(5)
